data_2214978
loop_
_publ_author_name
'Chun-Sen Liu'
'Jiang-Ning Zhou'

_publ_section_title
;
 Dichlorido{2-[3-(2-pyridyl)pyrazol-1-ylmethyl]pyridine}zinc(II)
;
_journal_coeditor_code BI2215
_journal_issue 9
_journal_name_full 'Acta Crystallographica Section E'
_journal_page_first m2290
_journal_page_last m2290
_journal_paper_doi 10.1107/S1600536807037646
_journal_volume 63
_journal_year 2007
_chemical_formula_iupac '[Zn Cl2 (C14 H12 N4)]'
_chemical_formula_moiety 'C14 H12 Cl2 N4 Zn'
_chemical_formula_sum 'C14 H12 Cl2 N4 Zn'
_chemical_formula_weight 372.55
_chemical_name_systematic
;
Dichlorido{2-[3-(2-pyridyl)pyrazol-1-ylmethyl]pyridine}zinc(II)
;
_space_group_IT_number 14
_symmetry_cell_setting monoclinic
_symmetry_space_group_name_Hall '-P 2yn'
_symmetry_space_group_name_H-M 'P 1 21/n 1'
_atom_sites_solution_hydrogens geom
_atom_sites_solution_primary direct
_atom_sites_solution_secondary difmap
_cell_angle_alpha 90.00
_cell_angle_beta 90.967(2)
_cell_angle_gamma 90.00
_cell_formula_units_Z 4
_cell_length_a 7.2813(10)
_cell_length_b 15.248(2)
_cell_length_c 13.5034(19)
_cell_measurement_reflns_used 2602
_cell_measurement_temperature 294(2)
_cell_measurement_theta_max 24.80
_cell_measurement_theta_min 2.67
_cell_volume 1499.0(4)
_computing_cell_refinement 'SAINT (Bruker, 1998)'
_computing_data_collection 'SMART (Bruker, 1998)'
_computing_data_reduction SAINT
_computing_molecular_graphics 'SHELXTL (Bruker, 1998)'
_computing_publication_material 'SHELXTL and PLATON (Spek, 2003)'
_computing_structure_refinement 'SHELXL97 (Sheldrick, 1997)'
_computing_structure_solution 'SHELXS97 (Sheldrick, 1997)'
_diffrn_ambient_temperature 294(2)
_diffrn_measured_fraction_theta_full 0.998
_diffrn_measured_fraction_theta_max 0.998
_diffrn_measurement_device_type 'Bruker SMART CCD'
_diffrn_measurement_method '\f and \w'
_diffrn_radiation_monochromator graphite
_diffrn_radiation_source 'fine-focus sealed tube'
_diffrn_radiation_type MoK\a
_diffrn_radiation_wavelength 0.71073
_diffrn_reflns_av_R_equivalents 0.0396
_diffrn_reflns_av_sigmaI/netI 0.0479
_diffrn_reflns_limit_h_max 5
_diffrn_reflns_limit_h_min -9
_diffrn_reflns_limit_k_max 16
_diffrn_reflns_limit_k_min -19
_diffrn_reflns_limit_l_max 16
_diffrn_reflns_limit_l_min -16
_diffrn_reflns_number 8317
_diffrn_reflns_theta_full 26.35
_diffrn_reflns_theta_max 26.35
_diffrn_reflns_theta_min 2.01
_diffrn_standards_number 0
_exptl_absorpt_coefficient_mu 1.991
_exptl_absorpt_correction_T_max 0.7679
_exptl_absorpt_correction_T_min 0.6915
_exptl_absorpt_correction_type multi-scan
_exptl_absorpt_process_details '(SADABS; Bruker, 1998)'
_exptl_crystal_colour yellow
_exptl_crystal_density_diffrn 1.651
_exptl_crystal_density_method 'not measured'
_exptl_crystal_description block
_exptl_crystal_F_000 752
_exptl_crystal_size_max 0.20
_exptl_crystal_size_mid 0.18
_exptl_crystal_size_min 0.14
_refine_diff_density_max 0.269
_refine_diff_density_min -0.347
_refine_ls_extinction_method none
_refine_ls_goodness_of_fit_ref 1.008
_refine_ls_hydrogen_treatment constr
_refine_ls_matrix_type full
_refine_ls_number_parameters 190
_refine_ls_number_reflns 3037
_refine_ls_number_restraints 0
_refine_ls_restrained_S_all 1.008
_refine_ls_R_factor_all 0.0582
_refine_ls_R_factor_gt 0.0325
_refine_ls_shift/su_max 0.000
_refine_ls_shift/su_mean 0.000
_refine_ls_structure_factor_coef Fsqd
_refine_ls_weighting_details 'calc w=1/[\s^2^(Fo^2^)+(0.0275P)^2^+0.3375P] where P=(Fo^2^+2Fc^2^)/3'
_refine_ls_weighting_scheme calc
_refine_ls_wR_factor_gt 0.0640
_refine_ls_wR_factor_ref 0.0734
_reflns_number_gt 2174
_reflns_number_total 3037
_reflns_threshold_expression I>2\s(I)
_cod_data_source_file bi2215.cif
_cod_data_source_block I
_cod_original_sg_symbol_H-M 'P 21/n'
_cod_database_code 2214978
_cod_database_fobs_code 2214978

loop_
_symmetry_equiv_pos_as_xyz
'x, y, z'
'-x+1/2, y+1/2, -z+1/2'
'-x, -y, -z'
'x-1/2, -y-1/2, z-1/2'

loop_
_atom_site_type_symbol
_atom_site_label
_atom_site_fract_x
_atom_site_fract_y
_atom_site_fract_z
_atom_site_U_iso_or_equiv
_atom_site_adp_type
_atom_site_calc_flag
_atom_site_refinement_flags
_atom_site_occupancy
Zn Zn1 0.16259(4) 1.08055(2) 0.29567(3) 0.03662(12) Uani d . 1
C C1 0.1757(4) 1.1774(2) 0.5136(2) 0.0449(8) Uani d . 1
H H1A 0.1377 1.2270 0.4786 0.054 Uiso calc R 1
C C2 0.2070(4) 1.1849(2) 0.6138(2) 0.0480(8) Uani d . 1
H H2A 0.1902 1.2381 0.6460 0.058 Uiso calc R 1
C C3 0.2636(4) 1.1118(2) 0.6654(2) 0.0452(8) Uani d . 1
H H3A 0.2894 1.1155 0.7330 0.054 Uiso calc R 1
C C4 0.2820(4) 1.0326(2) 0.6165(2) 0.0391(7) Uani d . 1
H H4A 0.3173 0.9822 0.6506 0.047 Uiso calc R 1
C C5 0.2467(3) 1.03049(17) 0.51566(19) 0.0306(6) Uani d . 1
C C6 0.2617(3) 0.95185(18) 0.4549(2) 0.0318(6) Uani d . 1
C C7 0.3003(4) 0.86392(19) 0.4753(2) 0.0417(7) Uani d . 1
H H7A 0.3237 0.8387 0.5369 0.050 Uiso calc R 1
C C8 0.2963(4) 0.82293(19) 0.3856(2) 0.0432(7) Uani d . 1
H H8A 0.3184 0.7637 0.3745 0.052 Uiso calc R 1
C C9 0.2510(4) 0.8755(2) 0.2084(2) 0.0445(8) Uani d . 1
H H9A 0.2684 0.8145 0.1905 0.053 Uiso calc R 1
H H9B 0.3528 0.9087 0.1820 0.053 Uiso calc R 1
C C10 0.0750(4) 0.90799(19) 0.1612(2) 0.0404(7) Uani d . 1
C C11 -0.0245(5) 0.8540(2) 0.0987(3) 0.0576(9) Uani d . 1
H H11A 0.0123 0.7962 0.0891 0.069 Uiso calc R 1
C C12 -0.1790(5) 0.8857(3) 0.0502(3) 0.0659(10) Uani d . 1
H H12A -0.2462 0.8502 0.0068 0.079 Uiso calc R 1
C C13 -0.2310(5) 0.9702(3) 0.0671(2) 0.0580(9) Uani d . 1
H H13A -0.3342 0.9935 0.0353 0.070 Uiso calc R 1
C C14 -0.1280(4) 1.0205(2) 0.1322(2) 0.0477(8) Uani d . 1
H H14A -0.1660 1.0776 0.1442 0.057 Uiso calc R 1
N N1 0.2550(3) 0.88307(15) 0.31618(18) 0.0361(5) Uani d . 1
N N2 0.2340(3) 0.96230(14) 0.35770(16) 0.0337(5) Uani d . 1
N N3 0.1972(3) 1.10258(14) 0.46378(17) 0.0353(6) Uani d . 1
N N4 0.0236(3) 0.99150(15) 0.17893(16) 0.0379(6) Uani d . 1
Cl Cl1 0.41903(11) 1.12397(6) 0.21749(7) 0.0648(3) Uani d . 1
Cl Cl2 -0.05580(10) 1.18623(5) 0.29099(6) 0.0433(2) Uani d . 1

loop_
_atom_site_aniso_label
_atom_site_aniso_U_11
_atom_site_aniso_U_22
_atom_site_aniso_U_33
_atom_site_aniso_U_12
_atom_site_aniso_U_13
_atom_site_aniso_U_23
Zn1 0.0335(2) 0.03112(19) 0.0450(2) 0.00138(15) -0.00478(14) 0.00854(16)
C1 0.0465(19) 0.0372(17) 0.051(2) 0.0021(14) -0.0064(15) -0.0050(15)
C2 0.0441(19) 0.0449(19) 0.055(2) -0.0030(15) -0.0004(15) -0.0192(16)
C3 0.0386(18) 0.062(2) 0.0355(18) -0.0093(15) -0.0015(14) -0.0085(16)
C4 0.0308(16) 0.0507(19) 0.0356(17) -0.0045(14) -0.0016(12) 0.0059(14)
C5 0.0225(14) 0.0349(15) 0.0344(15) -0.0004(12) -0.0024(11) 0.0026(12)
C6 0.0222(14) 0.0364(15) 0.0367(16) -0.0003(12) -0.0006(12) 0.0046(12)
C7 0.0471(19) 0.0393(17) 0.0389(18) 0.0061(14) 0.0026(14) 0.0126(14)
C8 0.0466(19) 0.0278(15) 0.055(2) 0.0045(13) 0.0026(15) 0.0056(14)
C9 0.0493(19) 0.0441(18) 0.0400(18) 0.0106(15) -0.0011(14) -0.0105(14)
C10 0.0410(18) 0.0443(19) 0.0360(16) -0.0022(14) 0.0014(13) -0.0047(14)
C11 0.062(2) 0.053(2) 0.057(2) -0.0007(17) -0.0059(18) -0.0208(17)
C12 0.064(3) 0.077(3) 0.056(2) -0.004(2) -0.0168(19) -0.023(2)
C13 0.049(2) 0.076(3) 0.049(2) 0.0038(19) -0.0168(16) -0.0018(19)
C14 0.0442(19) 0.0478(19) 0.051(2) 0.0022(15) -0.0100(15) 0.0033(16)
N1 0.0386(14) 0.0296(12) 0.0400(14) 0.0050(11) -0.0006(11) -0.0008(11)
N2 0.0390(14) 0.0282(13) 0.0339(13) 0.0030(10) -0.0045(10) 0.0008(10)
N3 0.0363(14) 0.0324(13) 0.0371(14) 0.0032(10) -0.0065(10) -0.0021(10)
N4 0.0403(15) 0.0385(14) 0.0346(13) 0.0011(11) -0.0060(11) 0.0008(11)
Cl1 0.0379(5) 0.0673(6) 0.0895(7) -0.0021(4) 0.0071(4) 0.0308(5)
Cl2 0.0409(4) 0.0365(4) 0.0521(5) 0.0065(3) -0.0077(3) 0.0077(3)

loop_
_atom_type_symbol
_atom_type_description
_atom_type_scat_dispersion_real
_atom_type_scat_dispersion_imag
_atom_type_scat_source
C C 0.0033 0.0016 'International Tables Vol C Tables 4.2.6.8 and 6.1.1.4'
H H 0.0000 0.0000 'International Tables Vol C Tables 4.2.6.8 and 6.1.1.4'
N N 0.0061 0.0033 'International Tables Vol C Tables 4.2.6.8 and 6.1.1.4'
Cl Cl 0.1484 0.1585 'International Tables Vol C Tables 4.2.6.8 and 6.1.1.4'
Zn Zn 0.2839 1.4301 'International Tables Vol C Tables 4.2.6.8 and 6.1.1.4'

loop_
_geom_angle_atom_site_label_1
_geom_angle_atom_site_label_2
_geom_angle_atom_site_label_3
_geom_angle
_geom_angle_publ_flag
Cl1 Zn1 Cl2 111.34(3) yes
Cl1 Zn1 N2 104.04(7) yes
Cl1 Zn1 N3 109.88(6) yes
Cl1 Zn1 N4 102.14(7) yes
Cl2 Zn1 N2 144.09(7) yes
Cl2 Zn1 N3 89.36(6) yes
Cl2 Zn1 N4 95.75(6) yes
N2 Zn1 N3 72.73(8) yes
N2 Zn1 N4 82.34(8) yes
N3 Zn1 N4 143.13(8) yes
N3 C1 C2 123.2(3) ?
N3 C1 H1A 118.4 ?
C2 C1 H1A 118.4 ?
C1 C2 C3 118.5(3) ?
C1 C2 H2A 120.8 ?
C3 C2 H2A 120.8 ?
C2 C3 C4 119.7(3) ?
C2 C3 H3A 120.1 ?
C4 C3 H3A 120.1 ?
C5 C4 C3 118.3(3) ?
C5 C4 H4A 120.9 ?
C3 C4 H4A 120.9 ?
N3 C5 C4 122.4(3) ?
N3 C5 C6 113.6(2) ?
C4 C5 C6 124.0(3) ?
N2 C6 C7 109.6(3) ?
N2 C6 C5 116.4(2) ?
C7 C6 C5 134.1(3) ?
C8 C7 C6 105.3(3) ?
C8 C7 H7A 127.3 ?
C6 C7 H7A 127.3 ?
N1 C8 C7 108.0(3) ?
N1 C8 H8A 126.0 ?
C7 C8 H8A 126.0 ?
N1 C9 C10 113.5(2) ?
N1 C9 H9A 108.9 ?
C10 C9 H9A 108.9 ?
N1 C9 H9B 108.9 ?
C10 C9 H9B 108.9 ?
H9A C9 H9B 107.7 ?
N4 C10 C11 121.9(3) ?
N4 C10 C9 118.2(3) ?
C11 C10 C9 119.9(3) ?
C10 C11 C12 119.9(3) ?
C10 C11 H11A 120.1 ?
C12 C11 H11A 120.1 ?
C13 C12 C11 118.6(3) ?
C13 C12 H12A 120.7 ?
C11 C12 H12A 120.7 ?
C12 C13 C14 118.9(3) ?
C12 C13 H13A 120.6 ?
C14 C13 H13A 120.6 ?
N4 C14 C13 123.6(3) ?
N4 C14 H14A 118.2 ?
C13 C14 H14A 118.2 ?
N2 N1 C8 110.4(2) ?
N2 N1 C9 119.1(2) ?
C8 N1 C9 130.0(3) ?
C6 N2 N1 106.7(2) ?
C6 N2 Zn1 122.67(18) ?
N1 N2 Zn1 130.60(17) ?
C1 N3 C5 117.9(2) ?
C1 N3 Zn1 127.5(2) ?
C5 N3 Zn1 114.62(17) ?
C14 N4 C10 117.2(3) ?
C14 N4 Zn1 118.6(2) ?
C10 N4 Zn1 123.89(19) ?

loop_
_geom_bond_atom_site_label_1
_geom_bond_atom_site_label_2
_geom_bond_distance
_geom_bond_publ_flag
Zn1 Cl1 2.2596(9) yes
Zn1 Cl2 2.2640(8) yes
Zn1 N2 2.051(2) yes
Zn1 N3 2.304(2) yes
Zn1 N4 2.302(2) yes
C1 N3 1.335(3) ?
C1 C2 1.374(4) ?
C1 H1A 0.930 ?
C2 C3 1.374(4) ?
C2 H2A 0.930 ?
C3 C4 1.384(4) ?
C3 H3A 0.930 ?
C4 C5 1.382(4) ?
C4 H4A 0.930 ?
C5 N3 1.349(3) ?
C5 C6 1.458(4) ?
C6 N2 1.334(3) ?
C6 C7 1.396(4) ?
C7 C8 1.363(4) ?
C7 H7A 0.930 ?
C8 N1 1.342(4) ?
C8 H8A 0.930 ?
C9 N1 1.459(4) ?
C9 C10 1.505(4) ?
C9 H9A 0.970 ?
C9 H9B 0.970 ?
C10 N4 1.350(4) ?
C10 C11 1.377(4) ?
C11 C12 1.379(5) ?
C11 H11A 0.930 ?
C12 C13 1.363(5) ?
C12 H12A 0.930 ?
C13 C14 1.378(4) ?
C13 H13A 0.930 ?
C14 N4 1.337(3) ?
C14 H14A 0.930 ?
N1 N2 1.342(3) ?

loop_
_geom_torsion_atom_site_label_1
_geom_torsion_atom_site_label_2
_geom_torsion_atom_site_label_3
_geom_torsion_atom_site_label_4
_geom_torsion
N3 C1 C2 C3 0.2(5)
C1 C2 C3 C4 -2.0(5)
C2 C3 C4 C5 1.6(4)
C3 C4 C5 N3 0.7(4)
C3 C4 C5 C6 179.7(2)
N3 C5 C6 N2 3.1(3)
C4 C5 C6 N2 -175.9(2)
N3 C5 C6 C7 -177.0(3)
C4 C5 C6 C7 4.0(5)
N2 C6 C7 C8 0.7(3)
C5 C6 C7 C8 -179.2(3)
C6 C7 C8 N1 -0.9(3)
N1 C9 C10 N4 57.2(4)
N1 C9 C10 C11 -125.4(3)
N4 C10 C11 C12 1.7(5)
C9 C10 C11 C12 -175.6(3)
C10 C11 C12 C13 -1.1(6)
C11 C12 C13 C14 -0.3(6)
C12 C13 C14 N4 1.2(5)
C7 C8 N1 N2 0.7(3)
C7 C8 N1 C9 173.4(3)
C10 C9 N1 N2 -58.7(4)
C10 C9 N1 C8 129.1(3)
C7 C6 N2 N1 -0.3(3)
C5 C6 N2 N1 179.6(2)
C7 C6 N2 Zn1 177.39(18)
C5 C6 N2 Zn1 -2.7(3)
C8 N1 N2 C6 -0.3(3)
C9 N1 N2 C6 -173.9(2)
C8 N1 N2 Zn1 -177.7(2)
C9 N1 N2 Zn1 8.7(4)
Cl1 Zn1 N2 C6 107.9(2)
Cl2 Zn1 N2 C6 -62.2(3)
N4 Zn1 N2 C6 -151.4(2)
N3 Zn1 N2 C6 1.1(2)
Cl1 Zn1 N2 N1 -75.0(2)
Cl2 Zn1 N2 N1 114.9(2)
N4 Zn1 N2 N1 25.6(2)
N3 Zn1 N2 N1 178.2(2)
C2 C1 N3 C5 2.1(4)
C2 C1 N3 Zn1 -177.2(2)
C4 C5 N3 C1 -2.5(4)
C6 C5 N3 C1 178.5(2)
C4 C5 N3 Zn1 176.8(2)
C6 C5 N3 Zn1 -2.2(3)
N2 Zn1 N3 C1 -180.0(3)
Cl1 Zn1 N3 C1 80.9(2)
Cl2 Zn1 N3 C1 -31.6(2)
N4 Zn1 N3 C1 -130.3(2)
N2 Zn1 N3 C5 0.73(18)
Cl1 Zn1 N3 C5 -98.34(18)
Cl2 Zn1 N3 C5 149.14(18)
N4 Zn1 N3 C5 50.4(2)
C13 C14 N4 C10 -0.7(5)
C13 C14 N4 Zn1 -174.5(3)
C11 C10 N4 C14 -0.8(4)
C9 C10 N4 C14 176.6(3)
C11 C10 N4 Zn1 172.6(2)
C9 C10 N4 Zn1 -10.0(4)
N2 Zn1 N4 C14 149.3(2)
Cl1 Zn1 N4 C14 -107.9(2)
Cl2 Zn1 N4 C14 5.4(2)
N3 Zn1 N4 C14 102.0(2)
N2 Zn1 N4 C10 -24.0(2)
Cl1 Zn1 N4 C10 78.8(2)
Cl2 Zn1 N4 C10 -167.9(2)
N3 Zn1 N4 C10 -71.3(3)
